data_4067881
loop_
_publ_author_name
'Tai, Chia-Cheng'
'Chang, Ya-Ting'
'Tsai, Jie-Hong'
'Jurca, Titel'
'Yap, Glenn P. A.'
'Ong, Tiow-Gan'

_publ_section_title
;
 Subtle Reactivities of Boron and Aluminum Complexes with Amino-Linked
 N-Heterocyclic Carbene Ligation
;
_journal_issue 2
_journal_name_full Organometallics
_journal_page_first 637
_journal_paper_doi 10.1021/om200878e
_journal_volume 31
_journal_year 2012
_chemical_formula_sum 'C29 H43 Al N4 O'
_chemical_formula_weight 490.65
_chemical_name_systematic
;
 ?
;
_space_group_IT_number 14
_symmetry_cell_setting monoclinic
_symmetry_space_group_name_Hall '-P 2yn'
_symmetry_space_group_name_H-M 'P 1 21/n 1'
_atom_sites_solution_hydrogens geom
_atom_sites_solution_primary direct
_atom_sites_solution_secondary difmap
_audit_creation_method SHELXL-97
_cell_angle_alpha 90.00
_cell_angle_beta 93.143(2)
_cell_angle_gamma 90.00
_cell_formula_units_Z 4
_cell_length_a 9.6263(4)
_cell_length_b 13.8080(4)
_cell_length_c 21.7929(8)
_cell_measurement_reflns_used 9472
_cell_measurement_temperature 100(2)
_cell_measurement_theta_max 26.54
_cell_measurement_theta_min 2.36
_cell_volume 2892.35(18)
_computing_cell_refinement 'SAINT (Bruker, 2002)'
_computing_data_collection 'SMART (Bruker, 2002)'
_computing_data_reduction SAINT
_computing_molecular_graphics 'SHELXTL (Sheldrick, 2001)'
_computing_publication_material 'SHELXTL (Sheldrick, 2001)'
_computing_structure_refinement 'SHELXL-97 (Sheldrick, 1997)'
_computing_structure_solution 'SHELXS-97 (Sheldrick, 1990)'
_diffrn_ambient_temperature 100(2)
_diffrn_detector_area_resol_mean 836.6
_diffrn_measured_fraction_theta_full 1.000
_diffrn_measured_fraction_theta_max 1.000
_diffrn_measurement_device_type 'Bruker AXS APEX diffractometer'
_diffrn_measurement_method \w
_diffrn_radiation_monochromator graphite
_diffrn_radiation_source 'fine-focus sealed tube'
_diffrn_radiation_type MoK\a
_diffrn_radiation_wavelength 0.71073
_diffrn_reflns_av_R_equivalents 0.0611
_diffrn_reflns_av_sigmaI/netI 0.0325
_diffrn_reflns_limit_h_max 12
_diffrn_reflns_limit_h_min -12
_diffrn_reflns_limit_k_max 17
_diffrn_reflns_limit_k_min -15
_diffrn_reflns_limit_l_max 27
_diffrn_reflns_limit_l_min -27
_diffrn_reflns_number 58677
_diffrn_reflns_theta_full 25.00
_diffrn_reflns_theta_max 27.10
_diffrn_reflns_theta_min 1.75
_diffrn_standards_decay_% 1
_diffrn_standards_interval_count 0
_diffrn_standards_interval_time 0
_diffrn_standards_number 0
_exptl_absorpt_coefficient_mu 0.097
_exptl_absorpt_correction_T_max 0.9828
_exptl_absorpt_correction_T_min 0.9771
_exptl_absorpt_correction_type multi-scan
_exptl_absorpt_process_details 'SADABS (Sheldrick, 2003)'
_exptl_crystal_colour colourless
_exptl_crystal_density_diffrn 1.127
_exptl_crystal_density_method 'not measured'
_exptl_crystal_description prism
_exptl_crystal_F_000 1064
_exptl_crystal_size_max 0.24
_exptl_crystal_size_mid 0.22
_exptl_crystal_size_min 0.18
_refine_diff_density_max 0.637
_refine_diff_density_min -0.465
_refine_diff_density_rms 0.050
_refine_ls_extinction_method none
_refine_ls_goodness_of_fit_ref 1.009
_refine_ls_hydrogen_treatment mixed
_refine_ls_matrix_type full
_refine_ls_number_parameters 343
_refine_ls_number_reflns 6390
_refine_ls_number_restraints 96
_refine_ls_restrained_S_all 1.017
_refine_ls_R_factor_all 0.0663
_refine_ls_R_factor_gt 0.0474
_refine_ls_shift/su_max 0.001
_refine_ls_shift/su_mean 0.000
_refine_ls_structure_factor_coef Fsqd
_refine_ls_weighting_details 'calc w=1/[\s^2^(Fo^2^)+(0.0551P)^2^+2.1984P] where P=(Fo^2^+2Fc^2^)/3'
_refine_ls_weighting_scheme calc
_refine_ls_wR_factor_gt 0.1143
_refine_ls_wR_factor_ref 0.1273
_reflns_number_gt 4981
_reflns_number_total 6390
_reflns_threshold_expression >2sigma(I)
_cod_data_source_file om200878e_si_002.cif
_cod_data_source_block i12862
_cod_depositor_comments
;
The following automatic conversions were performed:

'_symmetry_cell_setting' value 'Monoclinic' changed to 'monoclinic'
according to /home/saulius/struct/CIF-dictionaries/cif_core.dic
dictionary named 'cif_core.dic' version 2.4.1 from 2010-06-29.

Automatic conversion script
Id: cif_fix_values 1715 2011-07-08 13:25:40Z adriana 
;
_cod_original_sg_symbol_H-M P2(1)/n
_cod_database_code 4067881

loop_
_symmetry_equiv_pos_as_xyz
'x, y, z'
'-x+1/2, y+1/2, -z+1/2'
'-x, -y, -z'
'x-1/2, -y-1/2, z-1/2'

loop_
_atom_site_label
_atom_site_type_symbol
_atom_site_fract_x
_atom_site_fract_y
_atom_site_fract_z
_atom_site_U_iso_or_equiv
_atom_site_adp_type
_atom_site_occupancy
_atom_site_symmetry_multiplicity
_atom_site_calc_flag
_atom_site_refinement_flags
_atom_site_disorder_assembly
_atom_site_disorder_group
Al Al 0.52851(5) 0.67999(4) 0.14212(2) 0.02106(14) Uani 1 1 d . . .
N1 N 0.09555(14) 0.62378(10) 0.15386(6) 0.0174(3) Uani 1 1 d . . .
N2 N 0.15727(14) 0.74744(10) 0.20985(6) 0.0177(3) Uani 1 1 d . . .
N3 N 0.0950(2) 0.73976(13) 0.33431(9) 0.0429(5) Uani 1 1 d . A .
H3N H 0.164(3) 0.703(2) 0.3403(12) 0.050(8) Uiso 1 1 d . . .
N4 N 0.30655(14) 0.57752(10) 0.27716(6) 0.0189(3) Uani 1 1 d . . .
O1 O 0.41968(12) 0.59416(8) 0.18468(5) 0.0203(3) Uani 1 1 d . . .
C1 C 0.13017(17) 0.50134(12) 0.07448(8) 0.0195(3) Uani 1 1 d . . .
C2 C 0.10322(18) 0.40798(13) 0.05305(8) 0.0227(4) Uani 1 1 d . . .
H2A H 0.1356 0.3895 0.0144 0.027 Uiso 1 1 calc R . .
C3 C 0.03039(19) 0.34079(12) 0.08635(8) 0.0234(4) Uani 1 1 d . . .
C4 C -0.01741(19) 0.36857(12) 0.14263(8) 0.0226(4) Uani 1 1 d . . .
H4A H -0.0668 0.3230 0.1657 0.027 Uiso 1 1 calc R . .
C5 C 0.00495(18) 0.46141(12) 0.16628(8) 0.0201(3) Uani 1 1 d . . .
C6 C 0.08003(17) 0.52559(11) 0.13133(8) 0.0179(3) Uani 1 1 d . . .
C7 C 0.2112(2) 0.57160(14) 0.03788(8) 0.0258(4) Uani 1 1 d . . .
H7A H 0.1643 0.6346 0.0369 0.039 Uiso 1 1 calc R . .
H7B H 0.2171 0.5473 -0.0041 0.039 Uiso 1 1 calc R . .
H7C H 0.3052 0.5788 0.0570 0.039 Uiso 1 1 calc R . .
C8 C 0.0050(2) 0.23949(14) 0.06224(10) 0.0358(5) Uani 1 1 d . . .
H8A H 0.0010 0.2404 0.0172 0.054 Uiso 1 1 calc R . .
H8B H -0.0834 0.2153 0.0764 0.054 Uiso 1 1 calc R . .
H8C H 0.0809 0.1970 0.0774 0.054 Uiso 1 1 calc R . .
C9 C -0.0514(2) 0.49126(14) 0.22664(9) 0.0284(4) Uani 1 1 d . . .
H9A H -0.0958 0.4355 0.2453 0.043 Uiso 1 1 calc R . .
H9B H -0.1201 0.5430 0.2195 0.043 Uiso 1 1 calc R . .
H9C H 0.0250 0.5147 0.2543 0.043 Uiso 1 1 calc R . .
C10 C 0.19223(17) 0.65716(11) 0.19526(7) 0.0163(3) Uani 1 1 d . . .
C11 C -0.00455(18) 0.69489(12) 0.14355(8) 0.0204(4) Uani 1 1 d . . .
H11A H -0.0857 0.6902 0.1169 0.025 Uiso 1 1 calc R . .
C12 C 0.03442(18) 0.77184(12) 0.17838(8) 0.0203(3) Uani 1 1 d . . .
H12A H -0.0138 0.8316 0.1808 0.024 Uiso 1 1 calc R . .
C13 C 0.23156(18) 0.81031(12) 0.25518(8) 0.0209(4) Uani 1 1 d . . .
H13A H 0.2550 0.8724 0.2355 0.025 Uiso 1 1 calc R . .
H13B H 0.3195 0.7788 0.2699 0.025 Uiso 1 1 calc R . .
C14 C 0.14287(19) 0.83009(12) 0.30951(8) 0.0243(4) Uani 1 1 d . . .
H14A H 0.1983 0.8659 0.3417 0.029 Uiso 1 1 calc R . .
H14B H 0.0620 0.8706 0.2961 0.029 Uiso 1 1 calc R . .
C15 C 0.0036(2) 0.74123(15) 0.38508(9) 0.0300(4) Uani 1 1 d DU . .
C16 C -0.0208(5) 0.6358(3) 0.4047(2) 0.0611(12) Uani 0.781(3) 1 d PDU A 1
H16A H -0.0693 0.6006 0.3709 0.092 Uiso 0.781(3) 1 calc PR A 1
H16B H -0.0776 0.6350 0.4407 0.092 Uiso 0.781(3) 1 calc PR A 1
H16C H 0.0689 0.6046 0.4151 0.092 Uiso 0.781(3) 1 calc PR A 1
C17 C -0.1343(3) 0.7913(3) 0.36737(16) 0.0642(11) Uani 0.781(3) 1 d PDU A 1
H17A H -0.1166 0.8584 0.3553 0.096 Uiso 0.781(3) 1 calc PR A 1
H17B H -0.1934 0.7908 0.4026 0.096 Uiso 0.781(3) 1 calc PR A 1
H17C H -0.1814 0.7568 0.3329 0.096 Uiso 0.781(3) 1 calc PR A 1
C18 C 0.0694(3) 0.7951(2) 0.44117(12) 0.0420(7) Uani 0.781(3) 1 d PDU A 1
H18A H 0.0861 0.8628 0.4302 0.063 Uiso 0.781(3) 1 calc PR A 1
H18B H 0.1578 0.7643 0.4542 0.063 Uiso 0.781(3) 1 calc PR A 1
H18C H 0.0061 0.7926 0.4749 0.063 Uiso 0.781(3) 1 calc PR A 1
C16' C 0.024(2) 0.6475(8) 0.4206(8) 0.0611(12) Uani 0.219(3) 1 d PDU A 2
H16D H 0.0279 0.5933 0.3917 0.092 Uiso 0.219(3) 1 calc PR A 2
H16E H -0.0543 0.6380 0.4470 0.092 Uiso 0.219(3) 1 calc PR A 2
H16F H 0.1108 0.6506 0.4460 0.092 Uiso 0.219(3) 1 calc PR A 2
C17' C -0.1228(11) 0.7271(11) 0.3397(5) 0.0642(11) Uani 0.219(3) 1 d PDU A 2
H17D H -0.1506 0.7898 0.3219 0.096 Uiso 0.219(3) 1 calc PR A 2
H17E H -0.2002 0.6998 0.3615 0.096 Uiso 0.219(3) 1 calc PR A 2
H17F H -0.0982 0.6828 0.3069 0.096 Uiso 0.219(3) 1 calc PR A 2
C18' C -0.0067(12) 0.8271(7) 0.4231(4) 0.0420(7) Uani 0.219(3) 1 d PDU A 2
H18D H -0.0391 0.8818 0.3975 0.063 Uiso 0.219(3) 1 calc PR A 2
H18E H 0.0849 0.8423 0.4426 0.063 Uiso 0.219(3) 1 calc PR A 2
H18F H -0.0728 0.8152 0.4549 0.063 Uiso 0.219(3) 1 calc PR A 2
C19 C 0.31914(17) 0.60402(11) 0.22130(8) 0.0172(3) Uani 1 1 d . . .
C20 C 0.37763(18) 0.50137(12) 0.37151(8) 0.0206(3) Uani 1 1 d . . .
H20A H 0.2825 0.5030 0.3810 0.025 Uiso 1 1 calc R . .
C21 C 0.47550(19) 0.46467(12) 0.41437(8) 0.0223(4) Uani 1 1 d . . .
H21A H 0.4463 0.4410 0.4525 0.027 Uiso 1 1 calc R . .
C22 C 0.61613(19) 0.46195(12) 0.40232(8) 0.0219(4) Uani 1 1 d . . .
C23 C 0.65390(18) 0.49558(13) 0.34536(8) 0.0225(4) Uani 1 1 d . . .
H23A H 0.7492 0.4940 0.3361 0.027 Uiso 1 1 calc R . .
C24 C 0.55680(18) 0.53142(12) 0.30171(8) 0.0208(4) Uani 1 1 d . . .
H24A H 0.5859 0.5529 0.2630 0.025 Uiso 1 1 calc R . .
C25 C 0.41590(17) 0.53605(11) 0.31457(7) 0.0173(3) Uani 1 1 d . . .
C26 C 0.7237(2) 0.42167(15) 0.44837(9) 0.0318(4) Uani 1 1 d . . .
H26A H 0.8103 0.4585 0.4463 0.048 Uiso 1 1 calc R . .
H26B H 0.7412 0.3535 0.4389 0.048 Uiso 1 1 calc R . .
H26C H 0.6896 0.4268 0.4898 0.048 Uiso 1 1 calc R . .
C27 C 0.6561(2) 0.73815(14) 0.20623(9) 0.0296(4) Uani 1 1 d . . .
H27A H 0.7266 0.6905 0.2198 0.044 Uiso 1 1 calc R . .
H27B H 0.6030 0.7579 0.2413 0.044 Uiso 1 1 calc R . .
H27C H 0.7017 0.7949 0.1894 0.044 Uiso 1 1 calc R . .
C28 C 0.6278(2) 0.59426(15) 0.08658(9) 0.0289(4) Uani 1 1 d . . .
H28A H 0.6845 0.5478 0.1110 0.043 Uiso 1 1 calc R . .
H28B H 0.6880 0.6333 0.0615 0.043 Uiso 1 1 calc R . .
H28C H 0.5600 0.5592 0.0597 0.043 Uiso 1 1 calc R . .
C29 C 0.4083(2) 0.78297(14) 0.10369(9) 0.0309(4) Uani 1 1 d . . .
H29A H 0.3825 0.8292 0.1353 0.046 Uiso 1 1 calc R . .
H29B H 0.3240 0.7536 0.0845 0.046 Uiso 1 1 calc R . .
H29C H 0.4591 0.8168 0.0724 0.046 Uiso 1 1 calc R . .

loop_
_atom_site_aniso_label
_atom_site_aniso_U_11
_atom_site_aniso_U_22
_atom_site_aniso_U_33
_atom_site_aniso_U_23
_atom_site_aniso_U_13
_atom_site_aniso_U_12
Al 0.0182(3) 0.0248(3) 0.0205(3) 0.0005(2) 0.0043(2) 0.0010(2)
N1 0.0165(7) 0.0178(7) 0.0176(7) 0.0002(5) -0.0006(5) 0.0015(5)
N2 0.0180(7) 0.0162(6) 0.0188(7) 0.0007(5) -0.0003(6) 0.0002(5)
N3 0.0546(13) 0.0287(9) 0.0484(11) 0.0023(8) 0.0290(10) 0.0056(9)
N4 0.0173(7) 0.0196(7) 0.0197(7) 0.0023(6) 0.0003(6) 0.0015(5)
O1 0.0171(6) 0.0242(6) 0.0198(6) 0.0017(5) 0.0030(5) 0.0031(5)
C1 0.0155(8) 0.0237(8) 0.0191(8) 0.0019(7) -0.0024(6) 0.0027(6)
C2 0.0233(9) 0.0259(9) 0.0189(8) -0.0035(7) 0.0002(7) 0.0045(7)
C3 0.0247(9) 0.0199(8) 0.0251(9) -0.0019(7) -0.0030(7) 0.0028(7)
C4 0.0241(9) 0.0192(8) 0.0245(9) 0.0024(7) 0.0004(7) -0.0013(7)
C5 0.0185(8) 0.0210(8) 0.0207(8) 0.0006(7) -0.0001(7) 0.0014(6)
C6 0.0171(8) 0.0172(8) 0.0190(8) -0.0003(6) -0.0026(6) 0.0013(6)
C7 0.0267(9) 0.0297(9) 0.0213(9) -0.0006(7) 0.0032(7) -0.0032(7)
C8 0.0494(13) 0.0229(10) 0.0353(11) -0.0057(8) 0.0033(10) -0.0014(9)
C9 0.0344(10) 0.0258(9) 0.0258(9) -0.0014(7) 0.0097(8) -0.0027(8)
C10 0.0163(8) 0.0183(8) 0.0145(7) 0.0019(6) 0.0022(6) -0.0013(6)
C11 0.0167(8) 0.0212(8) 0.0230(9) 0.0021(7) -0.0032(7) 0.0026(6)
C12 0.0188(8) 0.0181(8) 0.0236(9) 0.0032(7) -0.0011(7) 0.0030(6)
C13 0.0223(9) 0.0165(8) 0.0233(9) -0.0014(6) -0.0031(7) -0.0032(6)
C14 0.0265(9) 0.0212(8) 0.0247(9) -0.0041(7) -0.0020(7) 0.0011(7)
C15 0.0235(9) 0.0412(11) 0.0257(10) -0.0068(8) 0.0034(8) -0.0072(8)
C16 0.081(4) 0.0478(17) 0.058(3) -0.0124(16) 0.037(2) -0.0295(17)
C17 0.0285(15) 0.126(3) 0.0380(18) -0.0073(18) 0.0044(13) 0.0193(18)
C18 0.0406(18) 0.0633(19) 0.0221(14) -0.0047(12) 0.0032(12) -0.0186(14)
C16' 0.081(4) 0.0478(17) 0.058(3) -0.0124(16) 0.037(2) -0.0295(17)
C17' 0.0285(15) 0.126(3) 0.0380(18) -0.0073(18) 0.0044(13) 0.0193(18)
C18' 0.0406(18) 0.0633(19) 0.0221(14) -0.0047(12) 0.0032(12) -0.0186(14)
C19 0.0150(8) 0.0164(7) 0.0201(8) -0.0015(6) -0.0003(6) -0.0013(6)
C20 0.0208(8) 0.0202(8) 0.0211(8) -0.0018(7) 0.0030(7) 0.0027(7)
C21 0.0275(9) 0.0222(8) 0.0172(8) 0.0016(7) 0.0010(7) 0.0017(7)
C22 0.0247(9) 0.0186(8) 0.0218(9) -0.0014(7) -0.0039(7) 0.0010(7)
C23 0.0177(8) 0.0230(8) 0.0264(9) 0.0019(7) -0.0015(7) -0.0007(7)
C24 0.0195(8) 0.0218(8) 0.0210(8) 0.0031(7) 0.0006(7) -0.0008(6)
C25 0.0188(8) 0.0149(7) 0.0180(8) -0.0011(6) -0.0011(6) 0.0012(6)
C26 0.0292(10) 0.0385(11) 0.0269(10) 0.0067(8) -0.0054(8) 0.0045(8)
C27 0.0265(10) 0.0301(10) 0.0326(10) -0.0064(8) 0.0065(8) -0.0032(8)
C28 0.0256(10) 0.0381(11) 0.0232(9) -0.0020(8) 0.0040(8) 0.0036(8)
C29 0.0296(10) 0.0276(10) 0.0359(11) 0.0075(8) 0.0051(8) 0.0010(8)

loop_
_atom_type_symbol
_atom_type_description
_atom_type_scat_dispersion_real
_atom_type_scat_dispersion_imag
_atom_type_scat_source
C C 0.0033 0.0016 'International Tables Vol C Tables 4.2.6.8 and 6.1.1.4'
H H 0.0000 0.0000 'International Tables Vol C Tables 4.2.6.8 and 6.1.1.4'
N N 0.0061 0.0033 'International Tables Vol C Tables 4.2.6.8 and 6.1.1.4'
O O 0.0106 0.0060 'International Tables Vol C Tables 4.2.6.8 and 6.1.1.4'
Al Al 0.0645 0.0514 'International Tables Vol C Tables 4.2.6.8 and 6.1.1.4'

loop_
_geom_angle_atom_site_label_1
_geom_angle_atom_site_label_2
_geom_angle_atom_site_label_3
_geom_angle
O1 Al C28 103.17(7)
O1 Al C27 104.52(7)
C28 Al C27 111.92(8)
O1 Al C29 109.53(7)
C28 Al C29 117.39(9)
C27 Al C29 109.35(9)
C10 N1 C11 108.43(14)
C10 N1 C6 127.23(14)
C11 N1 C6 123.44(14)
C10 N2 C12 109.33(14)
C10 N2 C13 126.29(14)
C12 N2 C13 124.27(14)
C14 N3 C15 119.49(17)
C19 N4 C25 123.74(14)
C19 O1 Al 134.41(11)
C2 C1 C6 116.97(16)
C2 C1 C7 120.89(16)
C6 C1 C7 122.13(15)
C1 C2 C3 122.22(16)
C4 C3 C2 118.54(16)
C4 C3 C8 120.58(17)
C2 C3 C8 120.87(17)
C3 C4 C5 121.95(16)
C4 C5 C6 117.14(16)
C4 C5 C9 121.22(16)
C6 C5 C9 121.63(15)
C1 C6 C5 123.17(15)
C1 C6 N1 119.48(15)
C5 C6 N1 117.16(15)
N2 C10 N1 107.85(14)
N2 C10 C19 125.04(14)
N1 C10 C19 127.10(14)
C12 C11 N1 107.33(15)
C11 C12 N2 107.03(14)
N2 C13 C14 110.82(14)
N3 C14 C13 109.89(15)
N3 C15 C18' 120.6(4)
N3 C15 C16' 108.2(8)
C18' C15 C16' 114.6(7)
N3 C15 C17 111.6(2)
C18' C15 C17 71.9(5)
C16' C15 C17 126.9(8)
N3 C15 C18 111.89(19)
C18' C15 C18 35.9(5)
C16' C15 C18 88.4(6)
C17 C15 C18 107.2(2)
N3 C15 C17' 90.0(5)
C18' C15 C17' 113.2(6)
C16' C15 C17' 107.2(7)
C17 C15 C17' 41.3(5)
C18 C15 C17' 148.1(5)
N3 C15 C16 107.9(2)
C18' C15 C16 126.7(5)
C16' C15 C16 21.1(6)
C17 C15 C16 110.7(3)
C18 C15 C16 107.4(2)
C17' C15 C16 86.1(6)
N4 C19 O1 131.86(15)
N4 C19 C10 112.26(14)
O1 C19 C10 115.87(14)
C21 C20 C25 121.40(16)
C20 C21 C22 120.95(16)
C23 C22 C21 117.58(16)
C23 C22 C26 120.85(16)
C21 C22 C26 121.55(16)
C24 C23 C22 122.08(16)
C23 C24 C25 120.13(16)
C20 C25 C24 117.83(15)
C20 C25 N4 115.19(15)
C24 C25 N4 126.88(15)

loop_
_geom_bond_atom_site_label_1
_geom_bond_atom_site_label_2
_geom_bond_distance
Al O1 1.8626(13)
Al C28 1.9763(19)
Al C27 1.979(2)
Al C29 1.989(2)
N1 C10 1.342(2)
N1 C11 1.385(2)
N1 C6 1.447(2)
N2 C10 1.334(2)
N2 C12 1.376(2)
N2 C13 1.471(2)
N3 C14 1.445(3)
N3 C15 1.451(3)
N4 C19 1.283(2)
N4 C25 1.417(2)
O1 C19 1.295(2)
C1 C2 1.391(2)
C1 C6 1.395(2)
C1 C7 1.501(2)
C2 C3 1.391(3)
C3 C4 1.388(3)
C3 C8 1.509(2)
C4 C5 1.394(2)
C5 C6 1.396(2)
C5 C9 1.507(2)
C10 C19 1.509(2)
C11 C12 1.347(2)
C13 C14 1.522(3)
C15 C18' 1.453(8)
C15 C16' 1.515(10)
C15 C17 1.528(4)
C15 C18 1.537(3)
C15 C17' 1.537(8)
C15 C16 1.540(4)
C20 C21 1.386(2)
C20 C25 1.398(2)
C21 C22 1.394(3)
C22 C23 1.392(3)
C22 C26 1.508(2)
C23 C24 1.388(2)
C24 C25 1.401(2)

loop_
_geom_torsion_atom_site_label_1
_geom_torsion_atom_site_label_2
_geom_torsion_atom_site_label_3
_geom_torsion_atom_site_label_4
_geom_torsion
C28 Al O1 C19 -169.43(15)
C27 Al O1 C19 73.40(16)
C29 Al O1 C19 -43.67(17)
C6 C1 C2 C3 -0.3(2)
C7 C1 C2 C3 178.95(16)
C1 C2 C3 C4 0.4(3)
C1 C2 C3 C8 -178.97(17)
C2 C3 C4 C5 0.3(3)
C8 C3 C4 C5 179.69(17)
C3 C4 C5 C6 -1.0(3)
C3 C4 C5 C9 178.17(17)
C2 C1 C6 C5 -0.5(2)
C7 C1 C6 C5 -179.74(16)
C2 C1 C6 N1 -175.32(15)
C7 C1 C6 N1 5.4(2)
C4 C5 C6 C1 1.1(2)
C9 C5 C6 C1 -178.07(16)
C4 C5 C6 N1 176.10(15)
C9 C5 C6 N1 -3.1(2)
C10 N1 C6 C1 -100.0(2)
C11 N1 C6 C1 92.1(2)
C10 N1 C6 C5 84.8(2)
C11 N1 C6 C5 -83.1(2)
C12 N2 C10 N1 1.36(18)
C13 N2 C10 N1 177.76(14)
C12 N2 C10 C19 -178.87(15)
C13 N2 C10 C19 -2.5(3)
C11 N1 C10 N2 -1.49(18)
C6 N1 C10 N2 -170.84(15)
C11 N1 C10 C19 178.75(15)
C6 N1 C10 C19 9.4(3)
C10 N1 C11 C12 1.06(19)
C6 N1 C11 C12 170.90(15)
N1 C11 C12 N2 -0.22(19)
C10 N2 C12 C11 -0.70(19)
C13 N2 C12 C11 -177.18(15)
C10 N2 C13 C14 -113.65(18)
C12 N2 C13 C14 62.2(2)
C15 N3 C14 C13 -177.52(18)
N2 C13 C14 N3 52.7(2)
C14 N3 C15 C18' -18.9(6)
C14 N3 C15 C16' -153.6(6)
C14 N3 C15 C17 62.3(3)
C14 N3 C15 C18 -57.9(3)
C14 N3 C15 C17' 98.3(6)
C14 N3 C15 C16 -175.8(2)
C25 N4 C19 O1 6.5(3)
C25 N4 C19 C10 -172.72(14)
Al O1 C19 N4 -120.74(18)
Al O1 C19 C10 58.5(2)
N2 C10 C19 N4 73.5(2)
N1 C10 C19 N4 -106.78(19)
N2 C10 C19 O1 -105.87(18)
N1 C10 C19 O1 73.9(2)
C25 C20 C21 C22 0.6(3)
C20 C21 C22 C23 -1.2(3)
C20 C21 C22 C26 -179.63(17)
C21 C22 C23 C24 0.4(3)
C26 C22 C23 C24 178.84(17)
C22 C23 C24 C25 1.0(3)
C21 C20 C25 C24 0.8(2)
C21 C20 C25 N4 -175.81(15)
C23 C24 C25 C20 -1.6(2)
C23 C24 C25 N4 174.59(16)
C19 N4 C25 C20 -172.70(15)
C19 N4 C25 C24 11.0(3)
